data_7049354
loop_
_publ_author_name
'Hey, Daniela A.'
'Fischer, Pauline J.'
'Baratta, Walter'
'K\"uhn, Fritz E'

_publ_section_title
;
 Ru(O<sub>2</sub>CCF<sub>3</sub>)<sub>2</sub>(PPh<sub>3</sub>)<sub>2</sub>
 and ruthenium phosphine complexes bearing fluoroacetate ligands:
 synthesis, characterization and catalytic activity.
;
_journal_issue 14
_journal_name_full 'Dalton transactions (Cambridge, England : 2003)'
_journal_page_first 4625
_journal_page_last 4635
_journal_paper_doi 10.1039/c9dt00334g
_journal_volume 48
_journal_year 2019
_chemical_compound_source 'see text'
_chemical_formula_moiety 'C34 H34 F6 O6 P2 Ru'
_chemical_formula_sum 'C34 H34 F6 O6 P2 Ru'
_chemical_formula_weight 815.62
_space_group_IT_number 33
_space_group_name_Hall 'P 2c -2n'
_space_group_name_H-M_alt 'P n a 21'
_symmetry_cell_setting orthorhombic
_symmetry_Int_Tables_number 33
_symmetry_space_group_name_Hall 'P 2c -2n'
_symmetry_space_group_name_H-M 'P n a 21'
_atom_sites_solution_hydrogens mixed
_audit_update_record
;
2019-03-06 deposited with the CCDC.    2019-03-07 downloaded from the CCDC.
;
_cell_angle_alpha 90
_cell_angle_beta 90
_cell_angle_gamma 90
_cell_formula_units_Z 4
_cell_length_a 18.484(6)
_cell_length_b 10.708(3)
_cell_length_c 17.311(6)
_cell_measurement_reflns_used 9856
_cell_measurement_temperature 100
_cell_measurement_theta_max 25.5529
_cell_measurement_theta_min 2.1981
_cell_volume 3426.3(19)
_computing_cell_refinement 'SAINT (Bruker, 2017)'
_computing_data_collection 'APEX III Control Software (Bruker, 2016)'
_computing_data_reduction 'SAINT (Bruker, 2017)'
_computing_molecular_graphics 'PLATON (Spek, 2011)'
_computing_publication_material 'PLATON (Spek, 2011), enCIFer (Allen, 2014)'
_computing_structure_refinement 'SHELXL2014 (Sheldrick, 2014), SHELXLE (Huebschle, 2011)'
_computing_structure_solution 'SHELXT (Sheldrick, 2015)'
_diffrn_ambient_temperature 100
_diffrn_detector ' CMOS plate '
_diffrn_detector_area_resol_mean 16
_diffrn_measured_fraction_theta_full 1.000
_diffrn_measured_fraction_theta_max 1.000
_diffrn_measurement_device ' \k-geometry diffractometer '
_diffrn_measurement_device_type ' Bruker Photon CMOS '
_diffrn_measurement_method ' phi- and omega-rotation '
_diffrn_radiation_monochromator 'Helios optic'
_diffrn_radiation_probe x-ray
_diffrn_radiation_source 'IMS microsource'
_diffrn_radiation_type MoK\a
_diffrn_radiation_wavelength 0.71073
_diffrn_reflns_av_R_equivalents 0.1098
_diffrn_reflns_av_unetI/netI 0.0652
_diffrn_reflns_limit_h_max 22
_diffrn_reflns_limit_h_min -22
_diffrn_reflns_limit_k_max 12
_diffrn_reflns_limit_k_min -12
_diffrn_reflns_limit_l_max 18
_diffrn_reflns_limit_l_min -20
_diffrn_reflns_number 40954
_diffrn_reflns_reduction_process
;
;
_diffrn_reflns_theta_full 25.02
_diffrn_reflns_theta_max 25.02
_diffrn_reflns_theta_min 2.20
_exptl_absorpt_coefficient_mu 0.628
_exptl_absorpt_correction_T_max 0.7453
_exptl_absorpt_correction_T_min 0.5834
_exptl_absorpt_correction_type multi-scan
_exptl_absorpt_process_details 'SADABS 2016/2, Bruker, 2016'
_exptl_crystal_colour 'clear yellow'
_exptl_crystal_density_diffrn 1.581
_exptl_crystal_density_method 'Not Measured'
_exptl_crystal_description fragment
_exptl_crystal_F_000 1656
_exptl_crystal_size_max 0.430
_exptl_crystal_size_mid 0.310
_exptl_crystal_size_min 0.180
_refine_diff_density_max 0.733
_refine_diff_density_min -0.738
_refine_diff_density_rms 0.090
_refine_ls_abs_structure_details 'Flack (1983)'
_refine_ls_abs_structure_Flack 0.01(3)
_refine_ls_extinction_method none
_refine_ls_goodness_of_fit_ref 1.082
_refine_ls_hydrogen_treatment mixed
_refine_ls_matrix_type full
_refine_ls_number_parameters 502
_refine_ls_number_reflns 5799
_refine_ls_number_restraints 79
_refine_ls_restrained_S_all 1.079
_refine_ls_R_factor_all 0.0593
_refine_ls_R_factor_gt 0.0427
_refine_ls_shift/su_max 0.000
_refine_ls_shift/su_mean 0.000
_refine_ls_structure_factor_coef Fsqd
_refine_ls_weighting_details 'W=1/[\S^2^(FO^2^)+(0.0279P)^2^+6.9215P] WHERE P=(FO^2^+2FC^2^)/3'
_refine_ls_weighting_scheme calc
_refine_ls_wR_factor_gt 0.0964
_refine_ls_wR_factor_ref 0.1112
_reflns_number_gt 4938
_reflns_number_total 5799
_reflns_threshold_expression I>2\s(I)
_cod_data_source_file c9dt00334g2.cif
_cod_data_source_block complex7
_cod_depositor_comments 'Adding full bibliography for 7049354--7049361.cif.'
_cod_database_code 7049354

loop_
_space_group_symop_id
_space_group_symop_operation_xyz
1 x,y,z
2 -x,-y,1/2+z
3 1/2-x,1/2+y,1/2+z
4 1/2+x,1/2-y,z

loop_
_atom_site_aniso_label
_atom_site_aniso_U_11
_atom_site_aniso_U_22
_atom_site_aniso_U_33
_atom_site_aniso_U_23
_atom_site_aniso_U_13
_atom_site_aniso_U_12
Ru1 0.0243(3) 0.0248(3) 0.0248(3) 0.0017(3) -0.0003(4) 0.0008(2)
P1 0.0233(9) 0.0270(10) 0.0288(16) 0.0007(8) 0.0004(8) 0.0020(8)
P2 0.0314(11) 0.0232(10) 0.0239(12) 0.0014(9) 0.0001(9) -0.0007(8)
F1 0.059(7) 0.060(4) 0.099(5) -0.035(4) -0.012(6) 0.004(4)
F1A 0.058(8) 0.061(4) 0.100(5) -0.036(4) -0.012(6) 0.003(4)
F2 0.059(7) 0.063(4) 0.097(5) -0.034(4) -0.012(6) 0.004(4)
F2A 0.060(7) 0.064(4) 0.096(5) -0.034(4) -0.010(6) 0.005(4)
F3 0.059(7) 0.061(4) 0.097(6) -0.035(4) -0.011(6) 0.008(4)
F3A 0.058(7) 0.059(4) 0.098(6) -0.035(4) -0.011(6) 0.008(4)
F4 0.049(5) 0.054(3) 0.089(6) -0.019(4) 0.006(4) 0.004(4)
F4A 0.051(5) 0.055(4) 0.089(6) -0.020(4) 0.004(4) 0.002(4)
F5 0.051(5) 0.050(4) 0.092(6) -0.018(4) 0.004(4) 0.001(4)
F5A 0.050(5) 0.051(3) 0.092(6) -0.019(4) 0.005(4) 0.004(4)
F6 0.051(5) 0.054(4) 0.089(6) -0.021(4) -0.001(4) 0.001(4)
F6A 0.050(5) 0.052(4) 0.090(6) -0.019(4) 0.000(4) -0.002(4)
O1 0.039(4) 0.033(3) 0.025(3) 0.002(3) -0.003(3) -0.001(3)
O2 0.040(4) 0.044(4) 0.059(5) 0.001(3) 0.000(3) -0.012(3)
O3 0.028(3) 0.027(3) 0.037(4) 0.005(3) 0.003(3) 0.003(2)
O4 0.060(5) 0.032(4) 0.071(6) 0.005(3) -0.011(4) 0.012(3)
O5 0.034(3) 0.041(4) 0.034(4) 0.005(3) -0.004(3) 0.001(3)
O6 0.021(2) 0.041(3) 0.035(3) 0.002(4) -0.006(3) 0.002(2)
C1 0.049(6) 0.031(5) 0.031(5) 0.006(4) -0.012(4) -0.004(4)
C2 0.068(7) 0.045(6) 0.052(8) -0.005(5) -0.022(6) -0.006(6)
C3 0.022(4) 0.035(5) 0.051(7) 0.003(5) 0.004(4) -0.004(4)
C4 0.037(5) 0.031(5) 0.073(8) -0.005(5) 0.002(6) 0.006(4)
C5 0.028(4) 0.056(6) 0.029(5) 0.004(4) -0.007(4) 0.005(4)
C6 0.023(4) 0.055(6) 0.038(6) 0.007(5) -0.002(4) 0.009(4)
C8 0.031(4) 0.030(4) 0.033(5) -0.001(4) 0.002(4) -0.003(4)
C9 0.036(5) 0.035(5) 0.031(6) 0.001(4) 0.009(4) 0.007(4)
C10 0.042(5) 0.027(4) 0.047(7) 0.001(4) 0.002(4) 0.006(4)
C11 0.032(4) 0.031(4) 0.026(5) -0.001(4) 0.004(4) 0.000(3)
C12 0.028(4) 0.031(4) 0.030(4) -0.003(5) 0.007(5) -0.001(3)
C13 0.032(4) 0.034(5) 0.036(5) 0.006(4) 0.010(4) 0.001(4)
C14 0.047(5) 0.033(5) 0.070(9) 0.004(5) 0.031(6) 0.001(4)
C15 0.053(6) 0.042(5) 0.045(7) -0.009(4) 0.019(5) -0.019(5)
C16 0.042(5) 0.058(6) 0.035(6) -0.009(5) 0.000(4) -0.015(5)
C17 0.037(5) 0.045(5) 0.033(5) -0.001(4) 0.002(4) -0.002(4)
C18 0.036(4) 0.029(4) 0.026(5) 0.003(4) 0.001(4) 0.003(4)
C19 0.039(5) 0.056(6) 0.027(5) -0.005(4) 0.007(4) -0.011(4)
C20 0.043(6) 0.054(6) 0.046(7) -0.005(5) 0.021(5) -0.007(5)
C21 0.055(6) 0.040(5) 0.027(5) 0.004(4) 0.002(4) 0.006(5)
C22 0.050(6) 0.049(6) 0.029(6) -0.011(4) -0.004(4) 0.004(5)
C23 0.037(5) 0.046(6) 0.029(5) -0.001(4) 0.000(4) 0.005(4)
C24 0.031(4) 0.027(4) 0.026(5) -0.002(4) 0.004(4) 0.001(3)
C25 0.038(5) 0.041(5) 0.032(5) 0.003(4) -0.004(4) -0.005(4)
C26 0.041(5) 0.050(6) 0.022(5) 0.005(4) 0.000(4) 0.001(4)
C27 0.034(5) 0.042(5) 0.037(6) -0.007(4) 0.000(4) 0.002(4)
C28 0.028(4) 0.036(5) 0.040(5) -0.001(4) 0.002(4) 0.001(4)
C29 0.032(4) 0.031(5) 0.034(6) 0.000(4) -0.001(4) 0.001(4)
C30 0.036(5) 0.030(4) 0.027(5) 0.010(4) -0.003(4) -0.004(4)
C31 0.032(5) 0.033(5) 0.039(6) 0.003(4) 0.002(4) -0.005(4)
C32 0.037(5) 0.053(6) 0.045(6) 0.005(5) -0.002(5) -0.016(5)
C33 0.033(5) 0.064(7) 0.047(7) 0.010(5) 0.005(5) 0.003(5)
C34 0.048(6) 0.048(6) 0.050(7) -0.001(5) 0.019(5) 0.004(5)
C35 0.031(5) 0.039(5) 0.055(7) 0.001(5) 0.004(4) -0.004(4)

loop_
_atom_site_label
_atom_site_type_symbol
_atom_site_thermal_displace_type
_atom_site_fract_x
_atom_site_fract_y
_atom_site_fract_z
_atom_site_occupancy
_atom_site_U_iso_or_equiv
_atom_site_calc_flag
_atom_site_refinement_flags
_atom_site_disorder_assembly
_atom_site_disorder_group
Ru1 Ru Uani 0.56062(3) 0.37209(5) 0.47203(5) 1.000 0.0246(2) d . . .
P1 P Uani 0.68130(11) 0.38239(19) 0.45219(12) 1.000 0.0264(7) d . . .
P2 P Uani 0.57070(11) 0.26917(19) 0.58482(13) 1.000 0.0262(6) d . . .
F1 F Uani 0.4806(13) -0.076(2) 0.3520(16) 0.47(3) 0.073(3) d UP A 1
F1A F Uani 0.4555(11) -0.0545(18) 0.3516(14) 0.53(3) 0.073(3) d UP A 2
F2 F Uani 0.5025(14) 0.059(2) 0.2767(15) 0.47(3) 0.073(3) d UP A 1
F2A F Uani 0.5335(12) 0.0638(17) 0.2785(13) 0.53(3) 0.073(3) d UP A 2
F3 F Uani 0.5882(13) -0.019(2) 0.3486(16) 0.47(3) 0.072(3) d UP A 1
F3A F Uani 0.5711(13) -0.0471(18) 0.3727(13) 0.53(3) 0.072(3) d UP A 2
F4 F Uani 0.4673(9) 0.7061(13) 0.6230(11) 0.58(2) 0.064(3) d UP B 3
F4A F Uani 0.4942(13) 0.698(2) 0.6426(15) 0.42(2) 0.065(3) d UP B 4
F5 F Uani 0.5113(9) 0.8502(15) 0.5497(11) 0.58(2) 0.064(3) d UP B 3
F5A F Uani 0.4873(12) 0.841(2) 0.5614(16) 0.42(2) 0.064(3) d UP B 4
F6 F Uani 0.5833(9) 0.7391(15) 0.6206(11) 0.58(2) 0.065(3) d UP B 3
F6A F Uani 0.5931(11) 0.780(2) 0.5952(16) 0.42(2) 0.064(3) d UP B 4
O1 O Uani 0.5560(3) 0.2041(6) 0.4085(4) 1.000 0.0323(19) d . . .
O2 O Uani 0.4443(4) 0.1314(6) 0.4382(5) 1.000 0.048(3) d . . .
O3 O Uani 0.5552(3) 0.5384(5) 0.5351(4) 1.000 0.0307(19) d . . .
O4 O Uani 0.5071(4) 0.6726(7) 0.4482(5) 1.000 0.054(3) d . . .
O5 O Uani 0.5307(3) 0.4720(6) 0.3648(4) 1.000 0.036(2) d . . .
O6 O Uani 0.4401(3) 0.3690(5) 0.4718(7) 1.000 0.0323(16) d . . .
C1 C Uani 0.5033(5) 0.1290(8) 0.4052(6) 1.000 0.037(3) d . . .
C2 C Uani 0.5177(7) 0.0202(10) 0.3507(7) 1.000 0.055(4) d . . .
C3 C Uani 0.5287(5) 0.6396(9) 0.5123(6) 1.000 0.036(3) d . . .
C4 C Uani 0.5254(5) 0.7365(9) 0.5775(8) 1.000 0.047(4) d . . .
C5 C Uani 0.4611(4) 0.4275(10) 0.3384(6) 1.000 0.038(3) d . . .
C6 C Uani 0.4085(5) 0.4267(10) 0.4061(6) 1.000 0.039(3) d . . .
C8 C Uani 0.7404(4) 0.2741(8) 0.5041(5) 1.000 0.031(3) d . . .
C9 C Uani 0.7180(5) 0.1352(8) 0.4969(5) 1.000 0.034(3) d . . .
C10 C Uani 0.6818(5) 0.0817(8) 0.5679(6) 1.000 0.039(3) d . . .
C11 C Uani 0.6005(4) 0.1071(8) 0.5794(5) 1.000 0.030(3) d . . .
C12 C Uani 0.7214(4) 0.5355(7) 0.4711(6) 1.000 0.030(2) d . . .
C13 C Uani 0.6873(5) 0.6403(8) 0.4415(6) 1.000 0.034(3) d . . .
C14 C Uani 0.7148(5) 0.7593(8) 0.4559(7) 1.000 0.050(4) d . . .
C15 C Uani 0.7771(5) 0.7736(9) 0.4950(6) 1.000 0.047(3) d . . .
C16 C Uani 0.8142(5) 0.6713(10) 0.5223(6) 1.000 0.045(3) d . . .
C17 C Uani 0.7850(5) 0.5522(9) 0.5114(6) 1.000 0.038(3) d . . .
C18 C Uani 0.7116(5) 0.3597(7) 0.3526(5) 1.000 0.030(3) d . . .
C19 C Uani 0.7829(5) 0.3856(9) 0.3325(6) 1.000 0.041(3) d . . .
C20 C Uani 0.8077(6) 0.3661(9) 0.2579(6) 1.000 0.048(4) d . . .
C21 C Uani 0.7619(6) 0.3187(9) 0.2018(6) 1.000 0.041(3) d . . .
C22 C Uani 0.6919(5) 0.2940(9) 0.2202(6) 1.000 0.043(3) d . . .
C23 C Uani 0.6659(5) 0.3134(9) 0.2947(6) 1.000 0.037(3) d . . .
C24 C Uani 0.6231(4) 0.3305(8) 0.6654(5) 1.000 0.028(3) d . . .
C25 C Uani 0.6249(5) 0.2632(9) 0.7344(6) 1.000 0.037(3) d . . .
C26 C Uani 0.6649(5) 0.3029(9) 0.7977(6) 1.000 0.038(3) d . . .
C27 C Uani 0.7036(5) 0.4127(9) 0.7932(6) 1.000 0.038(3) d . . .
C28 C Uani 0.7022(5) 0.4833(8) 0.7255(6) 1.000 0.035(3) d . . .
C29 C Uani 0.6623(4) 0.4424(8) 0.6617(6) 1.000 0.032(3) d . . .
C30 C Uani 0.4825(5) 0.2592(8) 0.6311(5) 1.000 0.031(3) d . . .
C31 C Uani 0.4413(4) 0.1522(9) 0.6349(6) 1.000 0.035(3) d . . .
C32 C Uani 0.3750(5) 0.1510(10) 0.6705(6) 1.000 0.045(3) d . . .
C33 C Uani 0.3474(5) 0.2608(10) 0.7040(7) 1.000 0.048(4) d . . .
C34 C Uani 0.3876(6) 0.3691(10) 0.6991(7) 1.000 0.049(4) d . . .
C35 C Uani 0.4539(5) 0.3681(9) 0.6626(7) 1.000 0.042(3) d . . .
H5 H Uiso 0.52560 0.54170 0.38640 1.000 0.0550 c RU . .
H5A H Uiso 0.46600 0.34210 0.31720 1.000 0.0450 c RU . .
H5B H Uiso 0.44260 0.48260 0.29700 1.000 0.0450 c RU . .
H6 H Uiso 0.442(5) 0.291(9) 0.465(8) 1.000 0.0510 d U . .
H6A H Uiso 0.39470 0.51360 0.41900 1.000 0.0460 c RU . .
H6B H Uiso 0.36400 0.38100 0.39130 1.000 0.0460 c RU . .
H8A H Uiso 0.79030 0.28370 0.48420 1.000 0.0380 c RU . .
H8B H Uiso 0.74090 0.29740 0.55940 1.000 0.0380 c RU . .
H9A H Uiso 0.68450 0.12650 0.45260 1.000 0.0410 c RU . .
H9B H Uiso 0.76160 0.08500 0.48540 1.000 0.0410 c RU . .
H10A H Uiso 0.70770 0.11400 0.61380 1.000 0.0460 c RU . .
H10B H Uiso 0.68890 -0.01000 0.56710 1.000 0.0460 c RU . .
H11A H Uiso 0.58530 0.06490 0.62760 1.000 0.0360 c RU . .
H11B H Uiso 0.57410 0.06670 0.53640 1.000 0.0360 c RU . .
H13 H Uiso 0.64490 0.63100 0.41110 1.000 0.0410 c RU . .
H14 H Uiso 0.68930 0.83080 0.43810 1.000 0.0600 c RU . .
H15 H Uiso 0.79570 0.85510 0.50380 1.000 0.0560 c RU . .
H16 H Uiso 0.85910 0.68150 0.54830 1.000 0.0540 c RU . .
H17 H Uiso 0.80940 0.48170 0.53210 1.000 0.0460 c RU . .
H19 H Uiso 0.81510 0.41710 0.37050 1.000 0.0490 c RU . .
H20 H Uiso 0.85640 0.38540 0.24510 1.000 0.0570 c RU . .
H21 H Uiso 0.77920 0.30360 0.15100 1.000 0.0490 c RU . .
H22 H Uiso 0.66010 0.26290 0.18160 1.000 0.0510 c RU . .
H23 H Uiso 0.61680 0.29510 0.30640 1.000 0.0450 c RU . .
H25 H Uiso 0.59790 0.18800 0.73820 1.000 0.0440 c RU . .
H26 H Uiso 0.66570 0.25470 0.84370 1.000 0.0450 c RU . .
H27 H Uiso 0.73120 0.44020 0.83620 1.000 0.0450 c RU . .
H28 H Uiso 0.72850 0.55930 0.72270 1.000 0.0410 c RU . .
H29 H Uiso 0.66170 0.49080 0.61570 1.000 0.0390 c RU . .
H31 H Uiso 0.45930 0.07740 0.61240 1.000 0.0420 c RU . .
H32 H Uiso 0.34760 0.07600 0.67260 1.000 0.0540 c RU . .
H33 H Uiso 0.30200 0.26050 0.72960 1.000 0.0580 c RU . .
H34 H Uiso 0.36960 0.44440 0.72080 1.000 0.0590 c RU . .
H35 H Uiso 0.48070 0.44350 0.65890 1.000 0.0500 c RU . .

loop_
_atom_type_symbol
_atom_type_description
_atom_type_scat_dispersion_real
_atom_type_scat_dispersion_imag
_atom_type_scat_source
C C 0.0033 0.0016 ' International Tables Vol C Tables 4.2.6.8 and 6.1.1.4'
H H 0.0000 0.0000 ' International Tables Vol C Tables 4.2.6.8 and 6.1.1.4'
F F 0.0171 0.0103 ' International Tables Vol C Tables 4.2.6.8 and 6.1.1.4'
O O 0.0106 0.0060 ' International Tables Vol C Tables 4.2.6.8 and 6.1.1.4'
P P 0.1023 0.0942 ' International Tables Vol C Tables 4.2.6.8 and 6.1.1.4'
Ru Ru -1.2594 0.8363 ' International Tables Vol C Tables 4.2.6.8 and 6.1.1.4'

loop_
_geom_angle_atom_site_label_1
_geom_angle_atom_site_label_2
_geom_angle_atom_site_label_3
_geom_angle
_geom_angle_publ_flag
P1 Ru1 P2 94.25(8) yes
P1 Ru1 O1 90.13(16) yes
P1 Ru1 O3 94.88(16) yes
P1 Ru1 O5 95.49(16) yes
P1 Ru1 O6 170.9(3) yes
P2 Ru1 O1 92.18(19) yes
P2 Ru1 O3 88.17(19) yes
P2 Ru1 O5 170.26(16) yes
P2 Ru1 O6 94.4(3) yes
O1 Ru1 O3 174.9(2) yes
O1 Ru1 O5 88.0(3) yes
O1 Ru1 O6 86.9(3) yes
O3 Ru1 O5 90.8(2) yes
O3 Ru1 O6 88.0(3) yes
O5 Ru1 O6 75.9(3) yes
Ru1 P1 C8 119.0(3) yes
Ru1 P1 C12 114.6(3) yes
Ru1 P1 C18 116.1(3) yes
C8 P1 C12 103.8(4) yes
C8 P1 C18 101.3(4) yes
C12 P1 C18 99.4(4) yes
Ru1 P2 C11 116.5(3) yes
Ru1 P2 C24 122.2(3) yes
Ru1 P2 C30 109.7(3) yes
C11 P2 C24 102.8(4) yes
C11 P2 C30 103.7(4) yes
C24 P2 C30 99.2(4) yes
Ru1 O1 C1 126.7(6) yes
Ru1 O3 C3 126.2(6) yes
Ru1 O5 C5 109.2(5) yes
Ru1 O6 C6 114.0(6) yes
C5 O5 H5 109.00 no
Ru1 O5 H5 95.00 no
C6 O6 H6 110(9) no
Ru1 O6 H6 89(6) no
O1 C1 O2 130.4(9) yes
O2 C1 C2 117.3(9) yes
O1 C1 C2 112.3(9) yes
F1A C2 F2A 112.4(16) yes
F1A C2 F3A 108.0(15) yes
F1 C2 F2 98.9(18) yes
F1 C2 F3 105.8(16) yes
F1 C2 C1 121.9(16) yes
F2 C2 F3 105.2(18) yes
F2 C2 C1 108.1(12) yes
F3 C2 C1 114.7(14) yes
F1A C2 C1 106.7(12) yes
F2A C2 F3A 107.5(16) yes
F2A C2 C1 110.1(11) yes
F3A C2 C1 112.4(13) yes
O3 C3 O4 131.2(10) yes
O3 C3 C4 111.6(9) yes
O4 C3 C4 117.1(9) yes
F4 C4 F6 108.6(15) yes
F4 C4 C3 107.1(10) yes
F5 C4 F6 110.3(12) yes
F4 C4 F5 105.7(12) yes
F4A C4 C3 115.5(12) yes
F5A C4 F6A 103.9(14) yes
F5A C4 C3 115.4(15) yes
F6A C4 C3 111.0(13) yes
F5 C4 C3 111.1(13) yes
F6 C4 C3 113.7(11) yes
F4A C4 F5A 101.9(16) yes
F4A C4 F6A 108.2(18) yes
O5 C5 C6 109.1(8) yes
O6 C6 C5 110.9(8) yes
P1 C8 C9 114.2(6) yes
C8 C9 C10 114.6(7) no
C9 C10 C11 118.0(8) no
P2 C11 C10 118.0(6) yes
P1 C12 C13 118.4(7) yes
C13 C12 C17 118.0(8) no
P1 C12 C17 123.5(6) yes
C12 C13 C14 120.6(9) no
C13 C14 C15 120.4(9) no
C14 C15 C16 120.6(9) no
C15 C16 C17 119.2(9) no
C12 C17 C16 121.1(9) no
P1 C18 C19 120.0(7) yes
P1 C18 C23 122.5(7) yes
C19 C18 C23 117.6(8) no
C18 C19 C20 121.1(9) no
C19 C20 C21 120.4(10) no
C20 C21 C22 119.3(10) no
C21 C22 C23 121.1(9) no
C18 C23 C22 120.5(9) no
P2 C24 C25 118.8(7) yes
P2 C24 C29 123.3(7) yes
C25 C24 C29 117.9(8) no
C24 C25 C26 122.0(9) no
C25 C26 C27 119.5(9) no
C26 C27 C28 120.0(9) no
C27 C28 C29 120.2(8) no
C24 C29 C28 120.3(9) no
P2 C30 C31 124.4(7) yes
P2 C30 C35 117.6(7) yes
C31 C30 C35 117.9(8) no
C30 C31 C32 121.6(9) no
C31 C32 C33 120.1(9) no
C32 C33 C34 118.8(9) no
C33 C34 C35 120.0(10) no
C30 C35 C34 121.6(9) no
O5 C5 H5A 110.00 no
O5 C5 H5B 110.00 no
C6 C5 H5A 110.00 no
C6 C5 H5B 110.00 no
H5A C5 H5B 108.00 no
O6 C6 H6A 110.00 no
O6 C6 H6B 109.00 no
C5 C6 H6A 109.00 no
C5 C6 H6B 110.00 no
H6A C6 H6B 108.00 no
P1 C8 H8A 109.00 no
P1 C8 H8B 109.00 no
C9 C8 H8A 109.00 no
C9 C8 H8B 109.00 no
H8A C8 H8B 108.00 no
C8 C9 H9A 109.00 no
C8 C9 H9B 109.00 no
C10 C9 H9A 108.00 no
C10 C9 H9B 109.00 no
H9A C9 H9B 108.00 no
C9 C10 H10A 108.00 no
C9 C10 H10B 108.00 no
C11 C10 H10A 108.00 no
C11 C10 H10B 108.00 no
H10A C10 H10B 107.00 no
P2 C11 H11A 108.00 no
P2 C11 H11B 108.00 no
C10 C11 H11A 108.00 no
C10 C11 H11B 108.00 no
H11A C11 H11B 107.00 no
C12 C13 H13 120.00 no
C14 C13 H13 120.00 no
C13 C14 H14 120.00 no
C15 C14 H14 120.00 no
C14 C15 H15 120.00 no
C16 C15 H15 120.00 no
C15 C16 H16 120.00 no
C17 C16 H16 120.00 no
C12 C17 H17 120.00 no
C16 C17 H17 119.00 no
C18 C19 H19 119.00 no
C20 C19 H19 119.00 no
C19 C20 H20 120.00 no
C21 C20 H20 120.00 no
C20 C21 H21 120.00 no
C22 C21 H21 120.00 no
C21 C22 H22 120.00 no
C23 C22 H22 119.00 no
C18 C23 H23 120.00 no
C22 C23 H23 120.00 no
C24 C25 H25 119.00 no
C26 C25 H25 119.00 no
C25 C26 H26 120.00 no
C27 C26 H26 120.00 no
C26 C27 H27 120.00 no
C28 C27 H27 120.00 no
C27 C28 H28 120.00 no
C29 C28 H28 120.00 no
C24 C29 H29 120.00 no
C28 C29 H29 120.00 no
C30 C31 H31 119.00 no
C32 C31 H31 119.00 no
C31 C32 H32 120.00 no
C33 C32 H32 120.00 no
C32 C33 H33 121.00 no
C34 C33 H33 121.00 no
C33 C34 H34 120.00 no
C35 C34 H34 120.00 no
C30 C35 H35 119.00 no
C34 C35 H35 119.00 no

loop_
_geom_bond_atom_site_label_1
_geom_bond_atom_site_label_2
_geom_bond_distance
_geom_bond_publ_flag
Ru1 P1 2.260(2) yes
Ru1 P2 2.250(2) yes
Ru1 O1 2.110(7) yes
Ru1 O3 2.091(6) yes
Ru1 O5 2.213(7) yes
Ru1 O6 2.228(6) yes
P1 C8 1.829(8) yes
P1 C12 1.829(8) yes
P1 C18 1.829(9) yes
P2 C11 1.823(9) yes
P2 C24 1.821(9) yes
P2 C30 1.820(9) yes
F1 C2 1.24(2) yes
F1A C2 1.40(2) yes
F2 C2 1.38(3) yes
F2A C2 1.37(3) yes
F3 C2 1.37(3) yes
F3A C2 1.28(3) yes
F4 C4 1.37(2) yes
F4A C4 1.33(3) yes
F5 C4 1.335(19) yes
F5A C4 1.35(2) yes
F6 C4 1.31(2) yes
F6A C4 1.37(2) yes
O1 C1 1.265(11) yes
O2 C1 1.231(12) yes
O3 C3 1.253(11) yes
O4 C3 1.231(13) yes
O5 C5 1.446(10) yes
O6 C6 1.420(15) yes
O5 H5 0.8400 no
O6 H6 0.84(10) no
C1 C2 1.523(15) no
C3 C4 1.534(16) no
C5 C6 1.523(14) no
C8 C9 1.549(12) no
C9 C10 1.512(13) no
C10 C11 1.540(12) no
C12 C17 1.379(13) no
C12 C13 1.385(12) no
C13 C14 1.394(12) no
C14 C15 1.345(14) no
C15 C16 1.376(14) no
C16 C17 1.398(14) no
C18 C19 1.391(13) no
C18 C23 1.401(13) no
C19 C20 1.386(15) no
C20 C21 1.385(15) no
C21 C22 1.359(14) no
C22 C23 1.392(14) no
C24 C29 1.402(12) no
C24 C25 1.395(13) no
C25 C26 1.389(14) no
C26 C27 1.379(13) no
C27 C28 1.395(14) no
C28 C29 1.398(14) no
C30 C35 1.392(13) no
C30 C31 1.377(13) no
C31 C32 1.372(12) no
C32 C33 1.407(15) no
C33 C34 1.380(15) no
C34 C35 1.379(15) no
C5 H5A 0.9900 no
C5 H5B 0.9900 no
C6 H6A 0.9900 no
C6 H6B 0.9900 no
C8 H8A 0.9900 no
C8 H8B 0.9900 no
C9 H9A 0.9900 no
C9 H9B 0.9900 no
C10 H10A 0.9900 no
C10 H10B 0.9900 no
C11 H11A 0.9900 no
C11 H11B 0.9900 no
C13 H13 0.9500 no
C14 H14 0.9500 no
C15 H15 0.9500 no
C16 H16 0.9500 no
C17 H17 0.9500 no
C19 H19 0.9500 no
C20 H20 0.9500 no
C21 H21 0.9500 no
C22 H22 0.9500 no
C23 H23 0.9500 no
C25 H25 0.9500 no
C26 H26 0.9500 no
C27 H27 0.9500 no
C28 H28 0.9500 no
C29 H29 0.9500 no
C31 H31 0.9500 no
C32 H32 0.9500 no
C33 H33 0.9500 no
C34 H34 0.9500 no
C35 H35 0.9500 no

loop_
_geom_hbond_atom_site_label_D
_geom_hbond_atom_site_label_H
_geom_hbond_atom_site_label_A
_geom_hbond_distance_DH
_geom_hbond_distance_HA
_geom_hbond_distance_DA
_geom_hbond_angle_DHA
_geom_hbond_site_symmetry_A
_geom_hbond_publ_flag
O5 H5 O4 0.8400 1.8000 2.625(10) 168.00 . yes
O6 H6 O1 0.84(10) 2.50(10) 2.985(9) 117(8) . yes
O6 H6 O2 0.84(10) 1.77(10) 2.611(9) 173(15) . yes
C16 H16 F5A 0.9500 2.3900 3.27(2) 154.00 4_565 yes
C23 H23 O1 0.9500 2.3100 3.062(12) 136.00 . yes
C29 H29 O3 0.9500 2.4700 3.127(11) 127.00 . yes

loop_
_geom_torsion_atom_site_label_1
_geom_torsion_atom_site_label_2
_geom_torsion_atom_site_label_3
_geom_torsion_atom_site_label_4
_geom_torsion
_geom_torsion_publ_flag
P2 Ru1 P1 C8 19.6(3) no
P2 Ru1 P1 C12 -104.0(4) no
P2 Ru1 P1 C18 140.9(3) no
O1 Ru1 P1 C8 -72.6(4) no
O1 Ru1 P1 C12 163.8(4) no
O1 Ru1 P1 C18 48.7(3) no
O3 Ru1 P1 C8 108.1(4) no
O3 Ru1 P1 C12 -15.5(4) no
O3 Ru1 P1 C18 -130.6(3) no
O5 Ru1 P1 C8 -160.6(4) no
O5 Ru1 P1 C12 75.8(4) no
O5 Ru1 P1 C18 -39.3(3) no
P1 Ru1 P2 C11 -70.9(3) no
P1 Ru1 P2 C24 56.5(3) no
P1 Ru1 P2 C30 171.7(3) no
O1 Ru1 P2 C11 19.5(3) no
O1 Ru1 P2 C24 146.8(3) no
O1 Ru1 P2 C30 -98.0(3) no
O3 Ru1 P2 C11 -165.6(3) no
O3 Ru1 P2 C24 -38.2(3) no
O3 Ru1 P2 C30 77.0(3) no
O6 Ru1 P2 C11 106.5(3) no
O6 Ru1 P2 C24 -126.1(4) no
O6 Ru1 P2 C30 -10.9(4) no
P1 Ru1 O1 C1 167.5(8) no
P2 Ru1 O1 C1 73.2(8) no
O5 Ru1 O1 C1 -97.0(8) no
O6 Ru1 O1 C1 -21.1(8) no
P1 Ru1 O3 C3 107.8(7) no
P2 Ru1 O3 C3 -158.1(7) no
O5 Ru1 O3 C3 12.2(7) no
O6 Ru1 O3 C3 -63.6(7) no
P1 Ru1 O5 C5 150.1(5) no
O1 Ru1 O5 C5 60.1(6) no
O3 Ru1 O5 C5 -114.9(6) no
O6 Ru1 O5 C5 -27.2(5) no
P2 Ru1 O6 C6 -179.4(6) no
O1 Ru1 O6 C6 -87.4(7) no
O3 Ru1 O6 C6 92.6(6) no
O5 Ru1 O6 C6 1.3(6) no
Ru1 P1 C8 C9 51.5(7) no
C12 P1 C8 C9 -179.7(6) no
C18 P1 C8 C9 -77.0(6) no
Ru1 P1 C12 C13 -46.4(9) no
Ru1 P1 C12 C17 135.6(8) no
C8 P1 C12 C13 -177.7(8) no
C8 P1 C12 C17 4.2(10) no
C18 P1 C12 C13 78.1(8) no
C18 P1 C12 C17 -100.0(9) no
Ru1 P1 C18 C19 168.9(6) no
Ru1 P1 C18 C23 -12.8(8) no
C8 P1 C18 C19 -60.8(8) no
C8 P1 C18 C23 117.5(7) no
C12 P1 C18 C19 45.4(8) no
C12 P1 C18 C23 -136.3(7) no
Ru1 P2 C11 C10 78.7(7) no
C24 P2 C11 C10 -57.7(8) no
C30 P2 C11 C10 -160.7(7) no
Ru1 P2 C24 C25 178.0(6) no
Ru1 P2 C24 C29 -2.3(8) no
C11 P2 C24 C25 -48.9(8) no
C11 P2 C24 C29 130.9(7) no
C30 P2 C24 C25 57.6(7) no
C30 P2 C24 C29 -122.7(7) no
Ru1 P2 C30 C31 105.9(8) no
Ru1 P2 C30 C35 -72.0(8) no
C11 P2 C30 C31 -19.2(9) no
C11 P2 C30 C35 162.9(8) no
C24 P2 C30 C31 -125.0(8) no
C24 P2 C30 C35 57.1(8) no
Ru1 O1 C1 O2 -2.3(16) no
Ru1 O1 C1 C2 177.4(6) no
Ru1 O3 C3 C4 172.7(5) no
Ru1 O3 C3 O4 -8.7(15) no
Ru1 O5 C5 C6 48.1(9) no
Ru1 O6 C6 C5 23.7(10) no
O1 C1 C2 F3A 62.6(16) no
O2 C1 C2 F3A -117.7(15) no
O2 C1 C2 F1A 0.4(16) no
O2 C1 C2 F2A 122.6(14) no
O1 C1 C2 F1A -179.3(12) no
O1 C1 C2 F2A -57.2(15) no
O3 C3 C4 F6 42.2(14) no
O3 C3 C4 F4 -77.8(12) no
O4 C3 C4 F5 -11.5(14) no
O4 C3 C4 F6 -136.6(12) no
O4 C3 C4 F4 103.5(12) no
O3 C3 C4 F5 167.3(10) no
O5 C5 C6 O6 -47.9(11) no
P1 C8 C9 C10 -104.3(8) no
C8 C9 C10 C11 81.8(10) no
C9 C10 C11 P2 -58.6(10) no
P1 C12 C13 C14 178.5(8) no
C17 C12 C13 C14 -3.4(15) no
P1 C12 C17 C16 178.2(8) no
C13 C12 C17 C16 0.2(15) no
C12 C13 C14 C15 3.8(16) no
C13 C14 C15 C16 -0.9(16) no
C14 C15 C16 C17 -2.3(16) no
C15 C16 C17 C12 2.7(15) no
P1 C18 C19 C20 178.3(7) no
C23 C18 C19 C20 -0.1(13) no
P1 C18 C23 C22 -178.0(7) no
C19 C18 C23 C22 0.3(13) no
C18 C19 C20 C21 -0.8(15) no
C19 C20 C21 C22 1.4(15) no
C20 C21 C22 C23 -1.2(15) no
C21 C22 C23 C18 0.3(15) no
P2 C24 C25 C26 178.6(7) no
C29 C24 C25 C26 -1.1(13) no
P2 C24 C29 C28 -179.2(7) no
C25 C24 C29 C28 0.6(12) no
C24 C25 C26 C27 0.7(14) no
C25 C26 C27 C28 0.2(14) no
C26 C27 C28 C29 -0.7(14) no
C27 C28 C29 C24 0.3(13) no
P2 C30 C31 C32 -179.8(8) no
C35 C30 C31 C32 -1.9(15) no
P2 C30 C35 C34 -179.7(9) no
C31 C30 C35 C34 2.3(16) no
C30 C31 C32 C33 0.2(15) no
C31 C32 C33 C34 1.1(16) no
C32 C33 C34 C35 -0.7(17) no
C33 C34 C35 C30 -1.0(17) no
